data_2201833
loop_
_publ_author_name
'Douglas du Boulay'
'Atsuko Oono'
'Nobuo Ishizawa'

_publ_section_title
;
 A reinvestigation of the structure of Cs~3~Ta~5~O~14~
;
_journal_issue 6
_journal_name_full 'Acta Crystallographica Section E'
_journal_page_first i86
_journal_page_last i88
_journal_paper_doi 10.1107/S1600536803010122
_journal_volume 59
_journal_year 2003
_chemical_formula_iupac 'Cs3 Ta5 O14'
_chemical_formula_moiety 'Cs3 Ta5 O14'
_chemical_formula_sum 'Cs3 O14 Ta5'
_chemical_formula_weight 1527.48
_space_group_IT_number 55
_symmetry_cell_setting orthorhombic
_symmetry_space_group_name_Hall '-P 2 2ab'
_symmetry_space_group_name_H-M 'P b a m'
_cell_angle_alpha 90.00000
_cell_angle_beta 90.00000
_cell_angle_gamma 90.00000
_cell_formula_units_Z 4
_cell_length_a 26.219(6)
_cell_length_b 7.4283(10)
_cell_length_c 7.3914(10)
_cell_measurement_reflns_used 20976
_cell_measurement_temperature 295
_cell_measurement_theta_max 30.01
_cell_measurement_theta_min 1.55
_cell_volume 1439.6(4)
_computing_cell_refinement Rapid-Auto
_computing_data_collection 'Rapid-Auto (Rigaku, 1999)'
_computing_data_reduction Rapid-Auto
_computing_molecular_graphics 'ATOMS (Dowty, 1999) and ORTEP in Xtal3.7'
_computing_publication_material 'xtal BONDLA CIFIO in Xtal3.7'
_computing_structure_refinement 'CRYLSQ in Xtal3.7 (Hall et al., 2000)'
_computing_structure_solution 'Serafin & Hoppe (1982)'
_diffrn_ambient_temperature 297
_diffrn_measurement_device_type 'Rigaku Rapid image plate'
_diffrn_measurement_method \w
_diffrn_radiation_monochromator graphite
_diffrn_radiation_source 'Mo K\a tube'
_diffrn_radiation_type 'Mo K\a'
_diffrn_radiation_wavelength .71073
_diffrn_reflns_av_R_equivalents 0.0600
_diffrn_reflns_av_sigmaI/netI .058
_diffrn_reflns_limit_h_max 36
_diffrn_reflns_limit_h_min 0
_diffrn_reflns_limit_k_max 0
_diffrn_reflns_limit_k_min -10
_diffrn_reflns_limit_l_max 10
_diffrn_reflns_limit_l_min 0
_diffrn_reflns_number 2269
_diffrn_reflns_theta_max 30.01
_diffrn_reflns_theta_min 1.55
_diffrn_standards_decay_% 0
_diffrn_standards_interval_count 0
_diffrn_standards_interval_time 0
_diffrn_standards_number 0
_exptl_absorpt_coefficient_mu 45.17
_exptl_absorpt_correction_T_max 0.349
_exptl_absorpt_correction_T_min 0.113
_exptl_absorpt_correction_type numerical
_exptl_absorpt_process_details 'Gaussian integration on 8\\times 8\\times 8 grid'
_exptl_crystal_colour colourless
_exptl_crystal_density_diffrn 7.048
_exptl_crystal_density_method none
_exptl_crystal_description 'rectangular block'
_exptl_crystal_F_000 2568
_exptl_crystal_size_max .06
_exptl_crystal_size_mid .06
_exptl_crystal_size_min .04
_refine_diff_density_max 3.693
_refine_diff_density_min -4.253
_refine_ls_extinction_expression none
_refine_ls_extinction_method none
_refine_ls_goodness_of_fit_all .909
_refine_ls_goodness_of_fit_ref .909
_refine_ls_hydrogen_treatment none
_refine_ls_matrix_type full
_refine_ls_number_constraints 0
_refine_ls_number_parameters 117
_refine_ls_number_reflns 2269
_refine_ls_number_restraints 0
_refine_ls_R_factor_all .044
_refine_ls_R_factor_gt .044
_refine_ls_shift/su_max .001
_refine_ls_structure_factor_coef F
_refine_ls_weighting_details 'w = 1/[\s(F)^2^+0.2+10^-4^F^2^]'
_refine_ls_weighting_scheme calc
_refine_ls_wR_factor_all .032
_refine_ls_wR_factor_ref .032
_reflns_number_gt 2269
_reflns_number_total 2269
_reflns_threshold_expression F>0
_cod_data_source_file bt6274.cif
_cod_data_source_block I
_cod_original_sg_symbol_Hall -p_2_2ab
_cod_database_code 2201833
_cod_database_fobs_code 2201833

loop_
_symmetry_equiv_pos_as_xyz
+x,+y,+z
-x,-y,+z
1/2+x,1/2-y,-z
1/2-x,1/2+y,-z
-x,-y,-z
+x,+y,-z
1/2-x,1/2+y,+z
1/2+x,1/2-y,+z

loop_
_atom_site_label
_atom_site_fract_x
_atom_site_fract_y
_atom_site_fract_z
_atom_site_U_iso_or_equiv
_atom_site_adp_type
_atom_site_calc_flag
_atom_site_calc_attached_atom
_atom_site_occupancy
_atom_site_disorder_assembly
_atom_site_disorder_group
Cs1 .29149(4) .15909(17) .00000 .0270(5) Uani ? ? 1.00000 ? ?
Cs2 .02229(3) .24078(16) .50000 .0241(5) Uani ? ? 1.00000 ? ?
Cs3 .38046(3) .15651(15) .50000 .0279(5) Uani ? ? 1.00000 ? ?
Ta1 .054631(18) .42585(7) .00000 .0071(2) Uani ? ? 1.00000 ? ?
Ta2 .442909(18) .41007(7) .00000 .0062(2) Uani ? ? 1.00000 ? ?
Ta3 .25378(2) .40034(7) .50000 .0066(2) Uani ? ? 1.00000 ? ?
Ta4 .151840(12) .16072(5) .25490(4) .00671(15) Uani ? ? 1.00000 ? ?
O1 .00000 .50000 .1740(11) .012(4) Uani ? ? 1.00000 ? ?
O2 .0162(3) .1597(14) .00000 .012(4) Uani ? ? 1.00000 ? ?
O3 .1671(3) .1326(14) .00000 .012(4) Uani ? ? 1.00000 ? ?
O4 .4189(3) .1719(15) .00000 .017(5) Uani ? ? 1.00000 ? ?
O5 .1250(3) .1554(14) .50000 .012(4) Uani ? ? 1.00000 ? ?
O6 .2718(3) .1448(14) .50000 .012(4) Uani ? ? 1.00000 ? ?
O7 .2009(2) .3374(9) .3059(8) .009(3) Uani ? ? 1.00000 ? ?
O8 .3039(2) .4561(9) .6882(8) .009(3) Uani ? ? 1.00000 ? ?
O9 .0979(2) .3408(9) .1915(8) .010(3) Uani ? ? 1.00000 ? ?
O10 .4110(2) .4733(9) .2075(8) .013(3) Uani ? ? 1.00000 ? ?

loop_
_atom_site_aniso_label
_atom_site_aniso_U_11
_atom_site_aniso_U_22
_atom_site_aniso_U_33
_atom_site_aniso_U_12
_atom_site_aniso_U_13
_atom_site_aniso_U_23
Cs1 .0265(4) .0288(6) .0256(4) -.0013(5) .00000 .00000
Cs2 .0168(4) .0293(6) .0262(4) .0030(4) .00000 .00000
Cs3 .0132(4) .0233(5) .0472(6) .0018(4) .00000 .00000
Ta1 .0067(2) .0065(3) .0080(2) .0008(2) .00000 .00000
Ta2 .0062(2) .0061(2) .0063(2) .00050(19) .00000 .00000
Ta3 .0079(2) .0049(2) .00709(18) -.00035(19) .00000 .00000
Ta4 .00809(14) .00738(18) .00465(14) -.00007(13) -.00051(11) -.00051(15)
O1 .014(4) .014(5) .008(3) .002(4) .00000 .00000
O2 .009(3) .009(5) .017(4) -.001(4) .00000 .00000
O3 .017(4) .016(5) .002(3) .004(4) .00000 .00000
O4 .012(4) .017(5) .021(4) .009(4) .00000 .00000
O5 .008(4) .013(5) .015(4) .001(4) .00000 .00000
O6 .009(4) .009(5) .017(4) -.006(4) .00000 .00000
O7 .009(2) .010(3) .008(2) -.001(2) -.002(2) .002(3)
O8 .010(2) .007(3) .009(3) -.001(2) -.003(2) -.002(3)
O9 .008(2) .014(3) .009(3) .002(2) -.007(2) -.002(3)
O10 .011(2) .012(3) .017(3) .003(3) .005(2) .006(3)

loop_
_atom_type_symbol
_atom_type_scat_dispersion_real
_atom_type_scat_dispersion_imag
_atom_type_scat_source
Cs -.644 2.119 'IT Vol C. Table 6.1.1.4  Table 6.1.1.5'
Ta -1.258 6.523 'IT Vol C. Table 6.1.1.4  Table 6.1.1.5'
O .008 .006 'IT Vol C. Table 6.1.1.4  Table 6.1.1.5'

loop_
_geom_angle_atom_site_label_1
_geom_angle_atom_site_label_2
_geom_angle_atom_site_label_3
_geom_angle_site_symmetry_1
_geom_angle_site_symmetry_3
_geom_angle
O8 Cs1 O8 '6 556' '1 554' 91.87(16)
O8 Cs1 O3 '6 556' . 98.22(16)
O8 Cs1 O7 '6 556' '7 545' 89.98(15)
O8 Cs1 O7 '6 556' '4 545' 170.26(14)
O8 Cs1 O4 '6 556' . 83.03(16)
O8 Cs1 Cs1 '6 556' 4 57.17(11)
O8 Cs1 Cs1 '6 556' '4 545' 130.17(11)
O8 Cs1 Cs3 '6 556' '1 554' 123.80(11)
O8 Cs1 Cs3 '6 556' . 48.78(11)
O8 Cs1 O3 '1 554' . 98.22(16)
O8 Cs1 O7 '1 554' '7 545' 170.26(14)
O8 Cs1 O7 '1 554' '4 545' 89.98(15)
O8 Cs1 O4 '1 554' . 83.03(16)
O8 Cs1 Cs1 '1 554' 4 57.17(11)
O8 Cs1 Cs1 '1 554' '4 545' 130.17(10)
O8 Cs1 Cs3 '1 554' '1 554' 48.78(11)
O8 Cs1 Cs3 '1 554' . 123.80(11)
O3 Cs1 O7 . '7 545' 90.97(16)
O3 Cs1 O7 . '4 545' 90.97(16)
O3 Cs1 O4 . . 178.2(3)
O3 Cs1 Cs1 . 4 63.09(19)
O3 Cs1 Cs1 . '4 545' 56.18(19)
O3 Cs1 Cs3 . '1 554' 122.177(18)
O3 Cs1 Cs3 . . 122.177(18)
O7 Cs1 O7 '7 545' '4 545' 86.64(15)
O7 Cs1 O4 '7 545' . 87.70(16)
O7 Cs1 Cs1 '7 545' 4 131.01(10)
O7 Cs1 Cs1 '7 545' '4 545' 53.50(10)
O7 Cs1 Cs3 '7 545' '1 554' 123.00(11)
O7 Cs1 Cs3 '7 545' . 51.99(10)
O7 Cs1 O4 '4 545' . 87.70(16)
O7 Cs1 Cs1 '4 545' 4 131.01(10)
O7 Cs1 Cs1 '4 545' '4 545' 53.50(10)
O7 Cs1 Cs3 '4 545' '1 554' 51.99(10)
O7 Cs1 Cs3 '4 545' . 123.00(11)
O4 Cs1 Cs1 . 4 118.73(19)
O4 Cs1 Cs1 . '4 545' 121.99(19)
O4 Cs1 Cs3 . '1 554' 57.763(17)
O4 Cs1 Cs3 . . 57.763(17)
Cs1 Cs1 Cs1 4 '4 545' 119.27(3)
Cs1 Cs1 Cs3 4 '1 554' 105.88(2)
Cs1 Cs1 Cs3 4 . 105.88(2)
Cs1 Cs1 Cs3 '4 545' '1 554' 105.43(3)
Cs1 Cs1 Cs3 '4 545' . 105.43(3)
Cs3 Cs1 Cs3 '1 554' . 115.48(3)
O5 Cs2 O9 . '6 556' 55.59(14)
O5 Cs2 O9 . . 55.59(14)
O5 Cs2 O1 . '5 566' 108.77(13)
O5 Cs2 O1 . . 108.77(13)
O5 Cs2 O10 . '7 545' 50.87(16)
O5 Cs2 O10 . '4 546' 50.87(16)
O5 Cs2 Cs2 . 2 94.8(2)
O5 Cs2 Cs3 . '3 456' 178.3(2)
O5 Cs2 Cs3 . '4 556' 63.7(2)
O5 Cs2 Cs2 . '2 565' 120.1(2)
O9 Cs2 O9 '6 556' . 94.29(15)
O9 Cs2 O1 '6 556' '5 566' 53.80(12)
O9 Cs2 O1 '6 556' . 122.33(14)
O9 Cs2 O10 '6 556' '7 545' 106.08(15)
O9 Cs2 O10 '6 556' '4 546' 49.41(17)
O9 Cs2 Cs2 '6 556' 2 115.14(13)
O9 Cs2 Cs3 '6 556' '3 456' 125.16(11)
O9 Cs2 Cs3 '6 556' '4 556' 53.87(12)
O9 Cs2 Cs2 '6 556' '2 565' 87.50(12)
O9 Cs2 O1 . '5 566' 122.33(14)
O9 Cs2 O1 . . 53.80(12)
O9 Cs2 O10 . '7 545' 49.41(17)
O9 Cs2 O10 . '4 546' 106.08(15)
O9 Cs2 Cs2 . 2 115.14(12)
O9 Cs2 Cs3 . '3 456' 125.16(11)
O9 Cs2 Cs3 . '4 556' 53.87(12)
O9 Cs2 Cs2 . '2 565' 87.50(12)
O1 Cs2 O1 '5 566' . 100.27(14)
O1 Cs2 O10 '5 566' '7 545' 159.63(11)
O1 Cs2 O10 '5 566' '4 546' 88.07(14)
O1 Cs2 Cs2 '5 566' 2 121.68(7)
O1 Cs2 Cs3 '5 566' '3 456' 72.20(4)
O1 Cs2 Cs3 '5 566' '4 556' 69.24(5)
O1 Cs2 Cs2 '5 566' '2 565' 50.14(10)
O1 Cs2 O10 . '7 545' 88.07(14)
O1 Cs2 O10 . '4 546' 159.63(11)
O1 Cs2 Cs2 . 2 121.68(7)
O1 Cs2 Cs3 . '3 456' 72.20(4)
O1 Cs2 Cs3 . '4 556' 69.24(5)
O1 Cs2 Cs2 . '2 565' 50.14(10)
O10 Cs2 O10 '7 545' '4 546' 78.49(15)
O10 Cs2 Cs2 '7 545' 2 66.80(11)
O10 Cs2 Cs3 '7 545' '3 456' 128.16(10)
O10 Cs2 Cs3 '7 545' '4 556' 97.05(11)
O10 Cs2 Cs2 '7 545' '2 565' 134.83(11)
O10 Cs2 Cs2 '4 546' 2 66.80(11)
O10 Cs2 Cs3 '4 546' '3 456' 128.16(10)
O10 Cs2 Cs3 '4 546' '4 556' 97.05(11)
O10 Cs2 Cs2 '4 546' '2 565' 134.83(11)
Cs2 Cs2 Cs3 2 '3 456' 83.50(3)
Cs2 Cs2 Cs3 2 '4 556' 158.56(3)
Cs2 Cs2 Cs2 2 '2 565' 145.02(3)
Cs3 Cs2 Cs3 '3 456' '4 556' 117.95(4)
Cs3 Cs2 Cs2 '3 456' '2 565' 61.52(3)
Cs3 Cs2 Cs2 '4 556' '2 565' 56.43(3)
O6 Cs3 O10 . '6 556' 105.37(18)
O6 Cs3 O10 . . 105.37(18)
O6 Cs3 O8 . '6 556' 54.1(2)
O6 Cs3 O8 . . 54.1(2)
O6 Cs3 O9 . '7 545' 98.60(17)
O6 Cs3 O9 . '4 546' 98.60(17)
O6 Cs3 Cs2 . '3 556' 170.2(2)
O6 Cs3 Cs2 . '4 546' 127.8(2)
O6 Cs3 Cs1 . '1 556' 57.766(17)
O6 Cs3 Cs1 . . 57.766(17)
O10 Cs3 O10 '6 556' . 82.03(16)
O10 Cs3 O8 '6 556' '6 556' 86.74(15)
O10 Cs3 O8 '6 556' . 52.43(14)
O10 Cs3 O9 '6 556' '7 545' 156.01(14)
O10 Cs3 O9 '6 556' '4 546' 90.69(16)
O10 Cs3 Cs2 '6 556' '3 556' 67.55(10)
O10 Cs3 Cs2 '6 556' '4 546' 113.32(11)
O10 Cs3 Cs1 '6 556' '1 556' 64.65(11)
O10 Cs3 Cs1 '6 556' . 132.98(12)
O10 Cs3 O8 . '6 556' 52.43(14)
O10 Cs3 O8 . . 86.74(15)
O10 Cs3 O9 . '7 545' 90.69(16)
O10 Cs3 O9 . '4 546' 156.01(14)
O10 Cs3 Cs2 . '3 556' 67.55(10)
O10 Cs3 Cs2 . '4 546' 113.32(11)
O10 Cs3 Cs1 . '1 556' 132.98(12)
O10 Cs3 Cs1 . . 64.65(11)
O8 Cs3 O8 '6 556' . 49.82(14)
O8 Cs3 O9 '6 556' '7 545' 106.89(15)
O8 Cs3 O9 '6 556' '4 546' 150.35(14)
O8 Cs3 Cs2 '6 556' '3 556' 117.36(11)
O8 Cs3 Cs2 '6 556' '4 546' 154.98(10)
O8 Cs3 Cs1 '6 556' '1 556' 91.66(10)
O8 Cs3 Cs1 '6 556' . 46.90(10)
O8 Cs3 O9 . '7 545' 150.35(14)
O8 Cs3 O9 . '4 546' 106.89(14)
O8 Cs3 Cs2 . '3 556' 117.36(11)
O8 Cs3 Cs2 . '4 546' 154.98(10)
O8 Cs3 Cs1 . '1 556' 46.90(10)
O8 Cs3 Cs1 . . 91.66(10)
O9 Cs3 O9 '7 545' '4 546' 86.77(16)
O9 Cs3 Cs2 '7 545' '3 556' 88.53(10)
O9 Cs3 Cs2 '7 545' '4 546' 49.18(10)
O9 Cs3 Cs1 '7 545' '1 556' 132.48(11)
O9 Cs3 Cs1 '7 545' . 60.90(10)
O9 Cs3 Cs2 '4 546' '3 556' 88.53(10)
O9 Cs3 Cs2 '4 546' '4 546' 49.18(10)
O9 Cs3 Cs1 '4 546' '1 556' 60.90(10)
O9 Cs3 Cs1 '4 546' . 132.48(11)
Cs2 Cs3 Cs2 '3 556' '4 546' 62.05(3)
Cs2 Cs3 Cs1 '3 556' '1 556' 121.466(18)
Cs2 Cs3 Cs1 '3 556' . 121.466(18)
Cs2 Cs3 Cs1 '4 546' '1 556' 110.07(2)
Cs2 Cs3 Cs1 '4 546' . 110.07(2)
Cs1 Cs3 Cs1 '1 556' . 115.48(3)
O9 Ta1 O9 6 . 95.0(2)
O9 Ta1 O4 6 4 95.6(3)
O9 Ta1 O1 6 '5 565' 92.3(2)
O9 Ta1 O1 6 . 170.5(2)
O9 Ta1 O2 6 . 88.5(2)
O9 Ta1 O4 . 4 95.6(3)
O9 Ta1 O1 . '5 565' 170.5(2)
O9 Ta1 O1 . . 92.3(2)
O9 Ta1 O2 . . 88.5(2)
O4 Ta1 O1 4 '5 565' 89.8(2)
O4 Ta1 O1 4 . 89.8(2)
O4 Ta1 O2 4 . 173.8(4)
O1 Ta1 O1 '5 565' . 79.9(3)
O1 Ta1 O2 '5 565' . 85.45(17)
O1 Ta1 O2 . . 85.45(17)
O10 Ta2 O10 6 . 116.0(3)
O10 Ta2 O4 6 . 95.1(3)
O10 Ta2 O2 6 3 120.9(2)
O10 Ta2 O2 6 4 90.4(2)
O10 Ta2 O4 . . 95.1(3)
O10 Ta2 O2 . 3 120.9(2)
O10 Ta2 O2 . 4 90.4(2)
O4 Ta2 O2 . 3 94.5(4)
O4 Ta2 O2 . 4 169.6(4)
O2 Ta2 O2 3 4 75.1(4)
O6 Ta3 O6 '4 556' . 173.7(4)
O6 Ta3 O8 '4 556' '6 556' 91.9(3)
O6 Ta3 O8 '4 556' . 91.9(3)
O6 Ta3 O7 '4 556' '6 556' 88.8(3)
O6 Ta3 O7 '4 556' . 88.8(3)
O6 Ta3 O8 . '6 556' 92.5(3)
O6 Ta3 O8 . . 92.5(3)
O6 Ta3 O7 . '6 556' 86.7(3)
O6 Ta3 O7 . . 86.7(3)
O8 Ta3 O8 '6 556' . 90.5(2)
O8 Ta3 O7 '6 556' '6 556' 178.8(3)
O8 Ta3 O7 '6 556' . 90.3(2)
O8 Ta3 O7 . '6 556' 90.3(2)
O8 Ta3 O7 . . 178.8(3)
O7 Ta3 O7 '6 556' . 88.8(2)
O7 Ta4 O3 . . 97.4(3)
O7 Ta4 O5 . . 94.3(3)
O7 Ta4 O8 . '4 546' 95.4(3)
O7 Ta4 O9 . . 93.7(3)
O7 Ta4 O10 . '7 545' 174.2(2)
O3 Ta4 O5 . . 168.2(4)
O3 Ta4 O8 . '4 546' 90.2(3)
O3 Ta4 O9 . . 89.4(3)
O3 Ta4 O10 . '7 545' 86.0(3)
O5 Ta4 O8 . '4 546' 89.9(3)
O5 Ta4 O9 . . 88.6(3)
O5 Ta4 O10 . '7 545' 82.2(3)
O8 Ta4 O9 '4 546' . 170.9(2)
O8 Ta4 O10 '4 546' '7 545' 89.2(2)
O9 Ta4 O10 . '7 545' 81.7(2)
Ta1 O1 Ta1 . '2 565' 100.1(4)
Ta1 O1 Cs2 . '2 565' 142.64(9)
Ta1 O1 Cs2 . . 101.01(8)
Ta1 O1 Cs2 '2 565' '2 565' 101.01(8)
Ta1 O1 Cs2 '2 565' . 142.64(10)
Cs2 O1 Cs2 '2 565' . 79.7(2)
Ta2 O2 Ta2 '3 455' '4 545' 104.9(4)
Ta2 O2 Ta1 '3 455' . 132.1(5)
Ta2 O2 Ta1 '4 545' . 123.0(4)
Ta4 O3 Ta4 6 . 153.1(5)
Ta4 O3 Cs1 6 . 101.5(3)
Ta4 O3 Cs1 . . 101.5(3)
Ta2 O4 Ta1 . '4 545' 139.6(5)
Ta2 O4 Cs1 . . 111.2(4)
Ta1 O4 Cs1 '4 545' . 109.1(4)
Ta4 O5 Ta4 '6 556' . 137.5(4)
Ta4 O5 Cs2 '6 556' . 110.3(2)
Ta4 O5 Cs2 . . 110.3(2)
Ta3 O6 Ta3 '4 546' . 145.8(5)
Ta3 O6 Cs3 '4 546' . 112.0(4)
Ta3 O6 Cs3 . . 102.2(4)
Ta4 O7 Ta3 . . 139.8(3)
Ta4 O7 Cs1 . 4 114.3(2)
Ta3 O7 Cs1 . 4 105.9(2)
Ta4 O8 Ta3 '4 556' . 135.6(3)
Ta4 O8 Cs1 '4 556' '1 556' 116.1(2)
Ta4 O8 Cs3 '4 556' . 104.7(2)
Ta3 O8 Cs1 . '1 556' 107.3(2)
Ta3 O8 Cs3 . . 88.1(2)
Cs1 O8 Cs3 '1 556' . 84.32(15)
Ta1 O9 Ta4 . . 144.0(3)
Ta1 O9 Cs2 . . 104.1(2)
Ta1 O9 Cs3 . '4 556' 112.0(3)
Ta4 O9 Cs2 . . 96.8(2)
Ta4 O9 Cs3 . '4 556' 101.0(2)
Cs2 O9 Cs3 . '4 556' 76.95(14)
Ta2 O10 Ta4 . 7 130.5(3)
Ta2 O10 Cs3 . . 118.9(3)
Ta2 O10 Cs2 . '4 556' 116.8(3)
Ta4 O10 Cs3 7 . 99.6(2)
Ta4 O10 Cs2 7 '4 556' 85.1(2)
Cs3 O10 Cs2 . '4 556' 97.16(16)

loop_
_geom_bond_atom_site_label_1
_geom_bond_atom_site_label_2
_geom_bond_site_symmetry_1
_geom_bond_site_symmetry_2
_geom_bond_distance
_geom_bond_publ_flag
Cs1 O8 . '6 556' 3.207(6) ?
Cs1 O8 . '1 554' 3.207(6) ?
Cs1 O3 . . 3.268(9) ?
Cs1 O7 . '7 545' 3.296(6) ?
Cs1 O7 . '4 545' 3.296(6) ?
Cs1 O4 . . 3.342(9) ?
Cs1 Cs1 . 4 4.3046(17) ?
Cs1 Cs1 . '4 545' 4.3046(17) ?
Cs1 Cs3 . '1 554' 4.3704(9) ?
Cs1 Cs3 . . 4.3704(9) ?
Cs2 O5 . . 2.767(8) ?
Cs2 O9 . '6 556' 3.111(6) ?
Cs2 O9 . . 3.111(6) ?
Cs2 O1 . '5 566' 3.140(6) ?
Cs2 O1 . . 3.140(6) ?
Cs2 O10 . '7 545' 3.417(6) ?
Cs2 O10 . '4 546' 3.417(6) ?
Cs2 Cs2 . 2 3.7634(18) ?
Cs2 Cs3 . '3 456' 3.7961(15) ?
Cs2 Cs3 . '4 556' 4.0047(16) ?
Cs2 Cs2 . '2 565' 4.0247(18) ?
Cs3 O6 . . 2.851(8) ?
Cs3 O10 . '6 556' 3.294(7) ?
Cs3 O10 . . 3.294(7) ?
Cs3 O8 . '6 556' 3.304(6) ?
Cs3 O8 . . 3.304(6) ?
Cs3 O9 . '7 545' 3.320(6) ?
Cs3 O9 . '4 546' 3.320(6) ?
Ta1 O9 . 6 1.920(6) ?
Ta1 O9 . . 1.920(6) ?
Ta1 O4 . 4 1.955(11) ?
Ta1 O1 . '5 565' 2.002(5) ?
Ta1 O1 . . 2.002(5) ?
Ta1 O2 . . 2.219(10) ?
Ta2 O10 . 6 1.808(6) ?
Ta2 O10 . . 1.808(6) ?
Ta2 O4 . . 1.878(11) ?
Ta2 O2 . 3 1.991(8) ?
Ta2 O2 . 4 2.141(10) ?
Ta3 O6 . '4 556' 1.936(10) ?
Ta3 O6 . . 1.956(10) ?
Ta3 O8 . '6 556' 1.959(6) ?
Ta3 O8 . . 1.959(6) ?
Ta3 O7 . '6 556' 2.050(6) ?
Ta3 O7 . . 2.050(6) ?
Ta4 O7 . . 1.876(6) ?
Ta4 O3 . . 1.937(2) ?
Ta4 O5 . . 1.944(3) ?
Ta4 O8 . '4 546' 1.957(6) ?
Ta4 O9 . . 2.003(6) ?
Ta4 O10 . '7 545' 2.186(6) ?
